data_7017649
loop_
_publ_author_name
'Wang, Hai-Ning'
'Meng, Xing'
'Qin, Chao'
'Wang, Xin-Long'
'Yang, Guang-Sheng'
'Su, Zhong-Min'

_publ_section_title
;
 A series of pillar-layer metal-organic frameworks based on
 5-aminoisophthalic acid and 4,4'-bipyridine.
;
_journal_issue 3
_journal_name_full 'Dalton transactions (Cambridge, England : 2003)'
_journal_page_first 1047
_journal_page_last 1053
_journal_paper_doi 10.1039/c1dt11304f
_journal_volume 41
_journal_year 2012
_chemical_formula_moiety 'C24.40 H27.40 Co N4.60 O5.60'
_chemical_formula_sum 'C24.4 H27.4 Co N4.6 O5.6'
_chemical_formula_weight 533.64
_chemical_name_systematic
;
?
;
_space_group_IT_number 55
_symmetry_cell_setting orthorhombic
_symmetry_space_group_name_Hall '-P 2 2ab'
_symmetry_space_group_name_H-M 'P b a m'
_atom_sites_solution_hydrogens geom
_atom_sites_solution_primary direct
_atom_sites_solution_secondary difmap
_audit_creation_method SHELXL-97
_cell_angle_alpha 90.00
_cell_angle_beta 90.00
_cell_angle_gamma 90.00
_cell_formula_units_Z 4
_cell_length_a 14.324(3)
_cell_length_b 16.713(3)
_cell_length_c 11.371(2)
_cell_measurement_reflns_used 13146
_cell_measurement_temperature 293(2)
_cell_measurement_theta_max 24.92
_cell_measurement_theta_min 1.79
_cell_volume 2722.2(9)
_computing_cell_refinement 'SMART (Bruker, 1997)'
_computing_data_collection 'SMART (Bruker, 1997)'
_computing_data_reduction SAINT
_computing_molecular_graphics 'SHELXTL-PLUS (Sheldrick, 1990)'
_computing_publication_material SHELXL-97
_computing_structure_refinement 'SHELXL-97 (Sheldrick, 1997)'
_computing_structure_solution 'SHELXS-97(Sheldrick, 1997)'
_diffrn_ambient_temperature 293(2)
_diffrn_measured_fraction_theta_full 0.993
_diffrn_measured_fraction_theta_max 0.993
_diffrn_measurement_device_type 'Bruker APEX CCD area-detector'
_diffrn_measurement_method '\w scans'
_diffrn_radiation_monochromator graphite
_diffrn_radiation_source 'fine-focus sealed tube'
_diffrn_radiation_type MoK\a
_diffrn_radiation_wavelength 0.71069
_diffrn_reflns_av_R_equivalents 0.1441
_diffrn_reflns_av_sigmaI/netI 0.0989
_diffrn_reflns_limit_h_max 16
_diffrn_reflns_limit_h_min -13
_diffrn_reflns_limit_k_max 19
_diffrn_reflns_limit_k_min -19
_diffrn_reflns_limit_l_max 13
_diffrn_reflns_limit_l_min -12
_diffrn_reflns_number 13146
_diffrn_reflns_theta_full 24.92
_diffrn_reflns_theta_max 24.92
_diffrn_reflns_theta_min 1.79
_exptl_absorpt_coefficient_mu 0.673
_exptl_absorpt_correction_T_max 0.9117
_exptl_absorpt_correction_T_min 0.8885
_exptl_absorpt_correction_type multi-scan
_exptl_absorpt_process_details 'SADABS(Sheldrick, 1996)'
_exptl_crystal_colour purple
_exptl_crystal_density_diffrn 1.302
_exptl_crystal_density_method 'not measured'
_exptl_crystal_description block
_exptl_crystal_F_000 1111
_exptl_crystal_size_max 0.18
_exptl_crystal_size_mid 0.16
_exptl_crystal_size_min 0.14
_platon_squeeze_details
;
;
_refine_diff_density_max 1.117
_refine_diff_density_min -1.369
_refine_diff_density_rms 0.121
_refine_ls_extinction_method none
_refine_ls_goodness_of_fit_ref 0.991
_refine_ls_hydrogen_treatment mixed
_refine_ls_matrix_type full
_refine_ls_number_parameters 115
_refine_ls_number_reflns 2489
_refine_ls_number_restraints 23
_refine_ls_restrained_S_all 0.987
_refine_ls_R_factor_all 0.1453
_refine_ls_R_factor_gt 0.0817
_refine_ls_shift/su_max 0.000
_refine_ls_shift/su_mean 0.000
_refine_ls_structure_factor_coef Fsqd
_refine_ls_weighting_details 'calc w=1/[\s^2^(Fo^2^)+(0.0917P)^2^+0.0000P] where P=(Fo^2^+2Fc^2^)/3'
_refine_ls_weighting_scheme calc
_refine_ls_wR_factor_gt 0.1855
_refine_ls_wR_factor_ref 0.2044
_reflns_number_gt 1163
_reflns_number_total 2489
_reflns_threshold_expression >2sigma(I)
_cod_data_source_file c1dt11304f.txt
_cod_data_source_block 3
_cod_depositor_comments
;
The following automatic conversions were performed:

'_symmetry_cell_setting' value 'Orthorhombic' changed to
'orthorhombic' according to
/home/saulius/struct/CIF-dictionaries/cif_core.dic dictionary named
'cif_core.dic' version 2.4.1 from 2010-06-29.

Automatic conversion script
Id: cif_fix_values 1715 2011-07-08 13:25:40Z adriana 
;
_cod_original_cell_volume 2722.2(10)
_cod_original_sg_symbol_H-M Pbam
_cod_original_formula_sum 'C24.40 H27.40 Co N4.60 O5.60'
_cod_database_code 7017649

loop_
_symmetry_equiv_pos_as_xyz
'x, y, z'
'-x, -y, z'
'x+1/2, -y+1/2, -z'
'-x+1/2, y+1/2, -z'
'-x, -y, -z'
'x, y, -z'
'-x-1/2, y-1/2, z'
'x-1/2, -y-1/2, z'

loop_
_atom_site_label
_atom_site_type_symbol
_atom_site_fract_x
_atom_site_fract_y
_atom_site_fract_z
_atom_site_U_iso_or_equiv
_atom_site_adp_type
_atom_site_occupancy
_atom_site_symmetry_multiplicity
_atom_site_calc_flag
_atom_site_refinement_flags
Co1 Co 0.86236(8) 0.02595(7) 0.0000 0.0351(4) Uani 1 2 d S
C1 C 1.0572(7) 0.1259(5) 0.0000 0.036(2) Uani 1 2 d S
C2 C 1.0514(7) 0.2172(6) 0.0000 0.0874(15) Uani 1 2 d SD
C3 C 0.9635(7) 0.2519(6) 0.0000 0.0874(15) Uani 1 2 d SD
H3 H 0.9101 0.2202 0.0000 0.105 Uiso 1 2 calc SR
C4 C 0.9565(7) 0.3352(6) 0.0000 0.0874(15) Uani 1 2 d SDU
C5 C 1.0357(7) 0.3803(6) 0.0000 0.0874(15) Uani 1 2 d SDU
H5 H 1.0299 0.4357 0.0000 0.105 Uiso 1 2 calc SR
C6 C 1.1237(7) 0.3476(6) 0.0000 0.0874(15) Uani 1 2 d SDU
C7 C 1.1307(7) 0.2653(6) 0.0000 0.0874(15) Uani 1 2 d SD
H7 H 1.1894 0.2415 0.0000 0.105 Uiso 1 2 calc SR
C8 C 1.2086(6) 0.3985(5) 0.0000 0.039(2) Uani 1 2 d S
C9 C 0.8321(6) -0.0358(5) 0.2495(7) 0.078(3) Uani 1 1 d .
H9 H 0.8084 -0.0794 0.2084 0.094 Uiso 1 1 calc R
C10 C 0.8304(6) -0.0399(4) 0.3709(6) 0.073(3) Uani 1 1 d .
H10 H 0.8067 -0.0849 0.4087 0.088 Uiso 1 1 calc R
C11 C 0.8642(5) 0.0232(4) 0.4348(5) 0.0503(17) Uani 1 1 d .
C12 C 0.8982(7) 0.0843(4) 0.3691(7) 0.092(3) Uani 1 1 d .
H12 H 0.9228 0.1287 0.4075 0.110 Uiso 1 1 calc R
C13 C 0.8980(6) 0.0835(5) 0.2512(6) 0.089(3) Uani 1 1 d .
H13 H 0.9232 0.1274 0.2121 0.106 Uiso 1 1 calc R
N1 N 0.8644(4) 0.0244(3) 0.1874(4) 0.0472(13) Uani 1 1 d .
N2 N 0.8654(5) 0.3698(5) 0.0000 0.0874(15) Uani 1 2 d SD
H2A H 0.8591 0.4210 0.0000 0.105 Uiso 1 2 calc SR
H2B H 0.8169 0.3396 0.0000 0.105 Uiso 1 2 calc SR
O1 O 0.9825(4) 0.0888(3) 0.0000 0.0448(17) Uani 1 2 d S
O2 O 1.1373(4) 0.0969(3) 0.0000 0.0367(14) Uani 1 2 d S
O3 O 1.2857(4) 0.3648(4) 0.0000 0.0497(18) Uani 1 2 d S
O4 O 1.2034(4) 0.4728(3) 0.0000 0.0577(18) Uani 1 2 d S

loop_
_atom_site_aniso_label
_atom_site_aniso_U_11
_atom_site_aniso_U_22
_atom_site_aniso_U_33
_atom_site_aniso_U_23
_atom_site_aniso_U_13
_atom_site_aniso_U_12
Co1 0.0463(8) 0.0248(6) 0.0342(7) 0.000 0.000 0.0020(7)
C1 0.053(7) 0.034(5) 0.021(5) 0.000 0.000 0.012(5)
C2 0.049(2) 0.029(2) 0.184(4) 0.000 0.000 0.0040(17)
C3 0.049(2) 0.029(2) 0.184(4) 0.000 0.000 0.0040(17)
C4 0.049(2) 0.029(2) 0.184(4) 0.000 0.000 0.0040(17)
C5 0.049(2) 0.029(2) 0.184(4) 0.000 0.000 0.0040(17)
C6 0.049(2) 0.029(2) 0.184(4) 0.000 0.000 0.0040(17)
C7 0.049(2) 0.029(2) 0.184(4) 0.000 0.000 0.0040(17)
C8 0.028(6) 0.044(6) 0.045(6) 0.000 0.000 -0.005(5)
C9 0.119(7) 0.065(6) 0.051(5) -0.002(4) -0.004(4) -0.038(5)
C10 0.132(7) 0.050(5) 0.038(5) 0.006(3) -0.001(4) -0.031(5)
C11 0.068(4) 0.044(4) 0.039(4) -0.003(3) -0.002(3) -0.006(4)
C12 0.176(10) 0.053(5) 0.047(6) -0.013(4) 0.002(5) -0.046(6)
C13 0.180(9) 0.058(5) 0.028(5) 0.001(4) -0.004(5) -0.050(6)
N1 0.060(3) 0.037(3) 0.045(3) 0.007(3) 0.002(3) -0.001(3)
N2 0.049(2) 0.029(2) 0.184(4) 0.000 0.000 0.0040(17)
O1 0.053(4) 0.023(3) 0.059(5) 0.000 0.000 -0.009(3)
O2 0.045(4) 0.022(3) 0.043(4) 0.000 0.000 0.005(3)
O3 0.038(4) 0.044(4) 0.067(5) 0.000 0.000 0.000(3)
O4 0.053(4) 0.022(3) 0.099(6) 0.000 0.000 -0.008(3)

loop_
_atom_type_symbol
_atom_type_description
_atom_type_scat_dispersion_real
_atom_type_scat_dispersion_imag
_atom_type_scat_source
C C 0.0033 0.0016 'International Tables Vol C Tables 4.2.6.8 and 6.1.1.4'
H H 0.0000 0.0000 'International Tables Vol C Tables 4.2.6.8 and 6.1.1.4'
N N 0.0061 0.0033 'International Tables Vol C Tables 4.2.6.8 and 6.1.1.4'
O O 0.0106 0.0060 'International Tables Vol C Tables 4.2.6.8 and 6.1.1.4'
Co Co 0.3494 0.9721 'International Tables Vol C Tables 4.2.6.8 and 6.1.1.4'

loop_
_geom_angle_atom_site_label_1
_geom_angle_atom_site_label_2
_geom_angle_atom_site_label_3
_geom_angle
_geom_angle_site_symmetry_1
_geom_angle_site_symmetry_3
O1 Co1 O2 121.3(2) . 5_755
O1 Co1 O3 89.6(2) . 3_455
O2 Co1 O3 149.1(2) 5_755 3_455
O1 Co1 N1 89.69(15) . 6
O2 Co1 N1 89.31(14) 5_755 6
O3 Co1 N1 91.00(14) 3_455 6
O1 Co1 N1 89.69(15) . .
O2 Co1 N1 89.31(14) 5_755 .
O3 Co1 N1 91.00(14) 3_455 .
N1 Co1 N1 177.9(3) 6 .
O1 Co1 O4 148.1(2) . 3_455
O2 Co1 O4 90.7(2) 5_755 3_455
O3 Co1 O4 58.5(2) 3_455 3_455
N1 Co1 O4 90.79(14) 6 3_455
N1 Co1 O4 90.79(14) . 3_455
O1 C1 O2 127.0(8) . .
O1 C1 C2 116.9(8) . .
O2 C1 C2 116.0(8) . .
C7 C2 C3 120.1(9) . .
C7 C2 C1 122.1(9) . .
C3 C2 C1 117.8(9) . .
C2 C3 C4 118.8(10) . .
C5 C4 C3 119.5(9) . .
C5 C4 N2 122.5(9) . .
C3 C4 N2 118.0(9) . .
C4 C5 C6 123.0(9) . .
C5 C6 C7 117.6(10) . .
C5 C6 C8 121.6(9) . .
C7 C6 C8 120.8(9) . .
C6 C7 C2 121.1(10) . .
O3 C8 O4 120.4(8) . .
O3 C8 C6 118.1(8) . .
O4 C8 C6 121.5(8) . .
N1 C9 C10 125.5(7) . .
C11 C10 C9 119.1(6) . .
C12 C11 C10 114.5(6) . .
C12 C11 C11 123.4(4) . 6_556
C10 C11 C11 122.1(4) . 6_556
C13 C12 C11 122.9(7) . .
N1 C13 C12 124.0(7) . .
C9 N1 C13 114.0(6) . .
C9 N1 Co1 122.8(5) . .
C13 N1 Co1 123.2(5) . .
C1 O1 Co1 178.6(6) . .
C1 O2 Co1 113.1(6) . 5_755
C8 O3 Co1 94.0(5) . 3
C8 O4 Co1 87.1(5) . 3

loop_
_geom_bond_atom_site_label_1
_geom_bond_atom_site_label_2
_geom_bond_distance
_geom_bond_site_symmetry_2
Co1 O1 2.016(6) .
Co1 O2 2.052(5) 5_755
Co1 O3 2.131(6) 3_455
Co1 N1 2.131(5) 6
Co1 N1 2.131(5) .
Co1 O4 2.277(6) 3_455
C1 O1 1.237(10) .
C1 O2 1.245(9) .
C1 C2 1.529(12) .
C2 C7 1.391(13) .
C2 C3 1.386(12) .
C3 C4 1.396(12) .
C4 C5 1.362(13) .
C4 N2 1.428(8) .
C5 C6 1.373(13) .
C6 C7 1.381(12) .
C6 C8 1.483(12) .
C8 O3 1.240(9) .
C8 O4 1.245(9) .
C9 N1 1.315(8) .
C9 C10 1.382(10) .
C10 C11 1.369(9) .
C11 C12 1.357(9) .
C11 C11 1.482(12) 6_556
C12 C13 1.340(10) .
C13 N1 1.318(8) .
O2 Co1 2.052(5) 5_755
O3 Co1 2.131(6) 3
O4 Co1 2.277(6) 3

loop_
_platon_squeeze_void_nr
_platon_squeeze_void_average_x
_platon_squeeze_void_average_y
_platon_squeeze_void_average_z
_platon_squeeze_void_volume
_platon_squeeze_void_count_electrons
1 -0.005 -0.003 0.000 1367.2 306.1
